data_1559356
loop_
_publ_author_name
'Wang, Hai-Qiang'
'Ma, Shuang-Gang'
'Lin, Ming-Bao'
'Hou, Qi'
'Ma, Min'
'Yu, Shi-Shan'

_publ_section_title
;
 Hydroxylated Ethacrylic and Tiglic Acid Derivatives from the Stems and
 Branches of <i>Enkianthus chinensis</i> and Their Potential
 Anti-inflammatory Activities.
;
_journal_issue 10
_journal_name_full 'Journal of natural products'
_journal_page_first 2867
_journal_page_last 2876
_journal_paper_doi 10.1021/acs.jnatprod.0c00286
_journal_volume 83
_journal_year 2020
_chemical_formula_moiety 'C12 H18 O8'
_chemical_formula_sum 'C12 H18 O8'
_chemical_formula_weight 290.26
_space_group_crystal_system orthorhombic
_space_group_IT_number 19
_space_group_name_Hall 'P 2ac 2ab'
_space_group_name_H-M_alt 'P 21 21 21'
_atom_sites_solution_hydrogens geom
_atom_sites_solution_primary iterative
_audit_creation_date 2019-05-13
_audit_creation_method
;
Olex2 1.2
(compiled 2018.05.29 svn.r3508 for OlexSys, GUI svn.r5506)
;
_cell_angle_alpha 90
_cell_angle_beta 90
_cell_angle_gamma 90
_cell_formula_units_Z 4
_cell_length_a 5.6906(2)
_cell_length_b 7.5658(3)
_cell_length_c 30.679(3)
_cell_measurement_reflns_used 2222
_cell_measurement_temperature 108.20(10)
_cell_measurement_theta_max 71.1730
_cell_measurement_theta_min 4.3470
_cell_volume 1320.85(15)
_computing_cell_refinement
;
CrysAlisPro, Agilent Technologies,
Version 1.171.37.35 (release 13-08-2014 CrysAlis171 .NET)
(compiled Aug 13 2014,18:06:01)
;
_computing_data_collection
;
CrysAlisPro, Agilent Technologies,
Version 1.171.37.35 (release 13-08-2014 CrysAlis171 .NET)
(compiled Aug 13 2014,18:06:01)
;
_computing_data_reduction
;
CrysAlisPro, Agilent Technologies,
Version 1.171.37.35 (release 13-08-2014 CrysAlis171 .NET)
(compiled Aug 13 2014,18:06:01)
;
_computing_molecular_graphics 'Olex2 (Dolomanov et al., 2009)'
_computing_publication_material 'Olex2 (Dolomanov et al., 2009)'
_computing_structure_refinement 'olex2.refine (Bourhis et al., 2015)'
_computing_structure_solution 'olex2.solve (Bourhis et al., 2015)'
_diffrn_ambient_environment N~2~
_diffrn_ambient_temperature 108.20(10)
_diffrn_detector 'CCD plate'
_diffrn_detector_area_resol_mean 16.0971
_diffrn_detector_type Eos
_diffrn_measured_fraction_theta_full 0.9986
_diffrn_measured_fraction_theta_max 0.9736
_diffrn_measurement_details
;
#__ type_ start__ end____ width___ exp.time_
  1 omega  -33.00   61.00   1.0000    1.0000
omega____ theta____ kappa____ phi______ frames
    -       34.8036  -77.0000  120.0000 94

#__ type_ start__ end____ width___ exp.time_
  2 omega   48.00   91.00   1.0000    1.5000
omega____ theta____ kappa____ phi______ frames
    -      108.0000  -30.0000  120.0000 43

#__ type_ start__ end____ width___ exp.time_
  3 omega   65.00  134.00   1.0000    1.5000
omega____ theta____ kappa____ phi______ frames
    -      108.0000  -77.0000  150.0000 69

#__ type_ start__ end____ width___ exp.time_
  4 omega   66.00   92.00   1.0000    1.5000
omega____ theta____ kappa____ phi______ frames
    -      108.0000  -25.0000   38.0000 26

#__ type_ start__ end____ width___ exp.time_
  5 omega   45.00   78.00   1.0000    1.5000
omega____ theta____ kappa____ phi______ frames
    -      108.0000  -30.0000   90.0000 33

#__ type_ start__ end____ width___ exp.time_
  6 omega   40.00   91.00   1.0000    1.5000
omega____ theta____ kappa____ phi______ frames
    -      108.0000  -30.0000   30.0000 51

#__ type_ start__ end____ width___ exp.time_
  7 omega   47.00   83.00   1.0000    1.5000
omega____ theta____ kappa____ phi______ frames
    -      108.0000  -45.0000    0.0000 36

#__ type_ start__ end____ width___ exp.time_
  8 omega   39.00   66.00   1.0000    1.5000
omega____ theta____ kappa____ phi______ frames
    -      108.0000  -30.0000  -30.0000 27

#__ type_ start__ end____ width___ exp.time_
  9 omega   51.00   88.00   1.0000    1.5000
omega____ theta____ kappa____ phi______ frames
    -      108.0000  -30.0000 -150.0000 37

#__ type_ start__ end____ width___ exp.time_
 10 omega   52.00   87.00   1.0000    1.5000
omega____ theta____ kappa____ phi______ frames
    -      108.0000 -111.0000 -180.0000 35

#__ type_ start__ end____ width___ exp.time_
 11 omega  -31.00   39.00   1.0000    1.0000
omega____ theta____ kappa____ phi______ frames
    -       34.8036  -57.0000 -150.0000 70

#__ type_ start__ end____ width___ exp.time_
 12 omega   45.00   70.00   1.0000    1.0000
omega____ theta____ kappa____ phi______ frames
    -       34.8036   57.0000 -150.0000 25

#__ type_ start__ end____ width___ exp.time_
 13 omega  147.00  176.00   1.0000    1.5000
omega____ theta____ kappa____ phi______ frames
    -      108.0000  111.0000   60.0000 29

#__ type_ start__ end____ width___ exp.time_
 14 omega   67.00  107.00   1.0000    1.0000
omega____ theta____ kappa____ phi______ frames
    -       34.8036  178.0000   30.0000 40
;
_diffrn_measurement_device 'four-circle diffractometer'
_diffrn_measurement_device_type 'Xcalibur, Eos, Gemini'
_diffrn_measurement_method '\w scans'
_diffrn_orient_matrix_UB_11 0.0462704000
_diffrn_orient_matrix_UB_12 -0.2004470000
_diffrn_orient_matrix_UB_13 0.0021273000
_diffrn_orient_matrix_UB_21 -0.0759517000
_diffrn_orient_matrix_UB_22 -0.0183109000
_diffrn_orient_matrix_UB_23 -0.0480010000
_diffrn_orient_matrix_UB_31 0.2557028000
_diffrn_orient_matrix_UB_32 0.0309646000
_diffrn_orient_matrix_UB_33 -0.0146498000
_diffrn_radiation_monochromator graphite
_diffrn_radiation_probe x-ray
_diffrn_radiation_type 'Cu K\a'
_diffrn_radiation_wavelength 1.54184
_diffrn_reflns_av_R_equivalents 0.0272
_diffrn_reflns_av_unetI/netI 0.0422
_diffrn_reflns_Laue_measured_fraction_full 0.999
_diffrn_reflns_Laue_measured_fraction_max 0.987
_diffrn_reflns_limit_h_max 6
_diffrn_reflns_limit_h_min -3
_diffrn_reflns_limit_k_max 9
_diffrn_reflns_limit_k_min -8
_diffrn_reflns_limit_l_max 33
_diffrn_reflns_limit_l_min -37
_diffrn_reflns_number 3889
_diffrn_reflns_point_group_measured_fraction_full 0.996
_diffrn_reflns_point_group_measured_fraction_max 0.973
_diffrn_reflns_theta_full 67.684
_diffrn_reflns_theta_max 71.127
_diffrn_reflns_theta_min 5.769
_diffrn_source 'Enhance (Cu) X-ray Source'
_exptl_absorpt_coefficient_mu 1.067
_exptl_absorpt_correction_T_max 1.00000
_exptl_absorpt_correction_T_min 0.90906
_exptl_absorpt_correction_type multi-scan
_exptl_absorpt_process_details
;
CrysAlisPro, Agilent Technologies,
Version 1.171.37.35 (release 13-08-2014 CrysAlis171 .NET)
(compiled Aug 13 2014,18:06:01)
Empirical absorption correction using spherical harmonics,
 implemented in SCALE3 ABSPACK scaling algorithm.
;
_exptl_crystal_density_diffrn 1.460
_exptl_crystal_description
;
;
_exptl_crystal_F_000 616
_exptl_crystal_size_max 0.17
_exptl_crystal_size_mid 0.14
_exptl_crystal_size_min 0.13
_refine_diff_density_max 0.290
_refine_diff_density_min -0.244
_refine_diff_density_rms 0.045
_refine_ls_abs_structure_details
;
 Flack x determined using 898 quotients [(I+)-(I-)]/[(I+)+(I-)]
 (Parsons, Flack and Wagner, Acta Cryst. B69 (2013) 249-259).
;
_refine_ls_abs_structure_Flack -0.04(12)
_refine_ls_extinction_coef 0.0093(8)
_refine_ls_extinction_expression Fc^*^=kFc[1+0.001xFc^2^\l^3^/sin(2\q)]^-1/4^
_refine_ls_extinction_method 'SHELXL-2014/7 (Sheldrick 2014'
_refine_ls_goodness_of_fit_ref 1.052
_refine_ls_hydrogen_treatment constr
_refine_ls_matrix_type full
_refine_ls_number_parameters 186
_refine_ls_number_reflns 2479
_refine_ls_number_restraints 0
_refine_ls_restrained_S_all 1.052
_refine_ls_R_factor_all 0.0354
_refine_ls_R_factor_gt 0.0332
_refine_ls_shift/su_max 0.002
_refine_ls_shift/su_mean 0.000
_refine_ls_structure_factor_coef Fsqd
_refine_ls_weighting_details 'w=1/[\s^2^(Fo^2^)+(0.0437P)^2^+0.1725P] where P=(Fo^2^+2Fc^2^)/3'
_refine_ls_weighting_scheme calc
_refine_ls_wR_factor_gt 0.0836
_refine_ls_wR_factor_ref 0.0855
_reflns_Friedel_coverage 0.647
_reflns_Friedel_fraction_full 0.993
_reflns_Friedel_fraction_max 0.951
_reflns_number_gt 2351
_reflns_number_total 2479
_reflns_threshold_expression 'I > 2\s(I)'
_cod_data_source_file np0c00286_si_001.cif
_cod_data_source_block exp_5760
_cod_depositor_comments 'Adding full bibliography for 1559356--1559357.cif.'
_cod_original_cell_volume 1320.87(15)
_cod_database_code 1559356
_shelx_shelxl_version_number 2014/7
_shelx_space_group_comment
;
The symmetry employed for this shelxl refinement is uniquely defined
by the following loop, which should always be used as a source of
symmetry information in preference to the above space-group names.
They are only intended as comments.
;
_shelx_estimated_absorpt_t_max 0.874
_shelx_estimated_absorpt_t_min 0.839
_reflns_odcompleteness_completeness 99.86
_reflns_odcompleteness_iscentric 1
_reflns_odcompleteness_theta 66.97
_olex2_refinement_description
;

;
_olex2_submission_special_instructions 'No special instructions were received'

loop_
_space_group_symop_operation_xyz
'x, y, z'
'-x+1/2, -y, z+1/2'
'x+1/2, -y+1/2, -z'
'-x, y+1/2, -z+1/2'

loop_
_atom_site_label
_atom_site_type_symbol
_atom_site_fract_x
_atom_site_fract_y
_atom_site_fract_z
_atom_site_U_iso_or_equiv
_atom_site_adp_type
_atom_site_occupancy
_atom_site_site_symmetry_order
_atom_site_calc_flag
_atom_site_refinement_flags_posn
_atom_site_refinement_flags_adp
_atom_site_refinement_flags_occupancy
_atom_site_disorder_assembly
_atom_site_disorder_group
O1 O -0.2619(3) -0.8540(2) -0.15776(5) 0.0164(4) Uani 1 1 d . . . . .
O2 O -0.4812(3) -0.5485(2) -0.12316(5) 0.0132(4) Uani 1 1 d . . . . .
O3 O -0.8487(3) -0.6253(2) -0.05905(5) 0.0145(4) Uani 1 1 d . . . . .
H3 H -0.8234 -0.5187 -0.0597 0.022 Uiso 1 1 calc R U . . .
O4 O -0.7146(3) -0.9094(2) -0.00111(5) 0.0164(4) Uani 1 1 d . . . . .
H4 H -0.5936 -0.8858 0.0122 0.025 Uiso 1 1 calc R U . . .
O5 O -0.3987(3) -1.0195(2) -0.10264(5) 0.0150(4) Uani 1 1 d . . . . .
O6 O -0.7104(3) -1.2815(2) -0.07266(6) 0.0212(4) Uani 1 1 d . . . . .
H6 H -0.6652 -1.3113 -0.0970 0.032 Uiso 1 1 calc R U . . .
O7 O -0.9207(3) -0.4061(2) -0.22798(5) 0.0178(4) Uani 1 1 d . . . . .
O8 O -0.7047(3) -0.2804(2) -0.17519(6) 0.0208(4) Uani 1 1 d . . . . .
C1 C -0.3362(4) -0.8453(3) -0.11398(7) 0.0131(5) Uani 1 1 d . . . . .
H1 H -0.2080 -0.8032 -0.0953 0.016 Uiso 1 1 calc R U . . .
C2 C -0.5477(4) -0.7239(3) -0.11010(7) 0.0118(4) Uani 1 1 d . . . . .
H2 H -0.6745 -0.7669 -0.1289 0.014 Uiso 1 1 calc R U . . .
C3 C -0.6315(4) -0.7187(3) -0.06309(7) 0.0114(5) Uani 1 1 d . . . . .
H3A H -0.5121 -0.6607 -0.0451 0.014 Uiso 1 1 calc R U . . .
C4 C -0.6692(4) -0.9073(3) -0.04665(7) 0.0124(5) Uani 1 1 d . . . . .
H4A H -0.8078 -0.9552 -0.0615 0.015 Uiso 1 1 calc R U . . .
C5 C -0.4601(4) -1.0282(3) -0.05719(7) 0.0149(5) Uani 1 1 d . . . . .
H5 H -0.3245 -0.9916 -0.0397 0.018 Uiso 1 1 calc R U . . .
C6 C -0.5148(5) -1.2207(3) -0.04759(8) 0.0191(5) Uani 1 1 d . . . . .
H6A H -0.3781 -1.2924 -0.0542 0.023 Uiso 1 1 calc R U . . .
H6B H -0.5495 -1.2341 -0.0168 0.023 Uiso 1 1 calc R U . . .
C7 C -0.1905(4) -0.6805(3) -0.17130(8) 0.0171(5) Uani 1 1 d . . . . .
H7A H -0.1395 -0.6851 -0.2015 0.021 Uiso 1 1 calc R U . . .
H7B H -0.0577 -0.6430 -0.1538 0.021 Uiso 1 1 calc R U . . .
C8 C -0.3875(4) -0.5447(3) -0.16697(7) 0.0133(5) Uani 1 1 d . . . . .
H8 H -0.3163 -0.4280 -0.1711 0.016 Uiso 1 1 calc R U . . .
C9 C -0.5846(4) -0.5607(3) -0.20010(7) 0.0134(5) Uani 1 1 d . . . . .
C10 C -0.7558(4) -0.4108(3) -0.20325(7) 0.0130(5) Uani 1 1 d . . . . .
C11 C -0.6156(5) -0.6980(3) -0.22655(8) 0.0176(5) Uani 1 1 d . . . . .
H11A H -0.7403 -0.6987 -0.2461 0.021 Uiso 1 1 calc R U . . .
H11B H -0.5126 -0.7933 -0.2255 0.021 Uiso 1 1 calc R U . . .
C12 C -0.8640(6) -0.1301(3) -0.17618(9) 0.0272(6) Uani 1 1 d . . . . .
H12A H -0.8085 -0.0406 -0.1565 0.041 Uiso 1 1 calc R U . . .
H12B H -1.0182 -0.1675 -0.1675 0.041 Uiso 1 1 calc R U . . .
H12C H -0.8704 -0.0830 -0.2052 0.041 Uiso 1 1 calc R U . . .

loop_
_atom_site_aniso_label
_atom_site_aniso_U_11
_atom_site_aniso_U_22
_atom_site_aniso_U_33
_atom_site_aniso_U_23
_atom_site_aniso_U_13
_atom_site_aniso_U_12
O1 0.0182(9) 0.0151(8) 0.0161(8) 0.0013(7) 0.0055(7) 0.0036(7)
O2 0.0165(8) 0.0103(7) 0.0128(8) 0.0004(6) 0.0009(7) -0.0007(6)
O3 0.0158(8) 0.0086(8) 0.0190(8) 0.0002(6) 0.0029(7) 0.0015(7)
O4 0.0171(9) 0.0193(8) 0.0126(8) 0.0014(7) 0.0005(7) 0.0004(7)
O5 0.0205(9) 0.0110(8) 0.0134(8) 0.0005(6) 0.0025(7) 0.0023(7)
O6 0.0311(10) 0.0116(8) 0.0210(8) -0.0013(7) 0.0051(8) -0.0017(8)
O7 0.0174(9) 0.0167(9) 0.0193(8) 0.0009(6) -0.0054(7) 0.0003(7)
O8 0.0250(9) 0.0133(8) 0.0241(9) -0.0023(7) -0.0090(8) 0.0046(8)
C1 0.0134(11) 0.0133(11) 0.0126(10) 0.0005(9) 0.0010(9) 0.0006(9)
C2 0.0133(10) 0.0087(10) 0.0134(10) -0.0005(8) -0.0015(8) -0.0009(9)
C3 0.0113(10) 0.0105(10) 0.0125(10) -0.0014(8) -0.0013(8) 0.0001(9)
C4 0.0136(11) 0.0107(10) 0.0128(10) 0.0004(8) -0.0017(9) -0.0013(9)
C5 0.0192(12) 0.0144(11) 0.0112(10) 0.0015(8) 0.0004(10) 0.0026(10)
C6 0.0270(13) 0.0131(10) 0.0171(11) 0.0028(9) 0.0036(10) 0.0046(11)
C7 0.0132(11) 0.0207(13) 0.0175(11) 0.0043(9) 0.0020(10) -0.0005(10)
C8 0.0123(11) 0.0131(11) 0.0143(10) 0.0014(8) 0.0003(9) -0.0018(9)
C9 0.0132(11) 0.0153(11) 0.0118(10) 0.0038(8) 0.0034(9) -0.0023(9)
C10 0.0139(11) 0.0141(11) 0.0111(10) 0.0028(8) 0.0035(9) -0.0025(9)
C11 0.0163(12) 0.0199(13) 0.0165(11) -0.0022(9) 0.0031(10) 0.0023(10)
C12 0.0376(16) 0.0127(12) 0.0313(14) -0.0047(11) -0.0141(13) 0.0081(12)

loop_
_atom_type_symbol
_atom_type_description
_atom_type_scat_dispersion_real
_atom_type_scat_dispersion_imag
_atom_type_scat_source
C C 0.0181 0.0091 'International Tables Vol C Tables 4.2.6.8 and 6.1.1.4'
H H 0.0000 0.0000 'International Tables Vol C Tables 4.2.6.8 and 6.1.1.4'
O O 0.0492 0.0322 'International Tables Vol C Tables 4.2.6.8 and 6.1.1.4'

loop_
_geom_angle_atom_site_label_1
_geom_angle_atom_site_label_2
_geom_angle_atom_site_label_3
_geom_angle
_geom_angle_site_symmetry_1
_geom_angle_site_symmetry_3
_geom_angle_publ_flag
C1 O1 C7 108.52(17) . . ?
C2 O2 C8 112.02(16) . . ?
C3 O3 H3 109.5 . . ?
C4 O4 H4 109.5 . . ?
C1 O5 C5 110.10(17) . . ?
C6 O6 H6 109.5 . . ?
C10 O8 C12 115.24(19) . . ?
O1 C1 H1 110.3 . . ?
O1 C1 C2 109.93(18) . . ?
O5 C1 O1 105.49(17) . . ?
O5 C1 H1 110.3 . . ?
O5 C1 C2 110.28(19) . . ?
C2 C1 H1 110.3 . . ?
O2 C2 C1 109.15(18) . . ?
O2 C2 H2 109.7 . . ?
O2 C2 C3 108.89(18) . . ?
C1 C2 H2 109.7 . . ?
C1 C2 C3 109.80(19) . . ?
C3 C2 H2 109.7 . . ?
O3 C3 C2 111.49(18) . . ?
O3 C3 H3A 109.2 . . ?
O3 C3 C4 108.16(18) . . ?
C2 C3 H3A 109.2 . . ?
C2 C3 C4 109.47(19) . . ?
C4 C3 H3A 109.2 . . ?
O4 C4 C3 111.13(18) . . ?
O4 C4 H4A 107.8 . . ?
O4 C4 C5 109.97(18) . . ?
C3 C4 H4A 107.8 . . ?
C3 C4 C5 112.21(19) . . ?
C5 C4 H4A 107.8 . . ?
O5 C5 C4 111.41(18) . . ?
O5 C5 H5 109.0 . . ?
O5 C5 C6 106.38(19) . . ?
C4 C5 H5 109.0 . . ?
C6 C5 C4 111.8(2) . . ?
C6 C5 H5 109.0 . . ?
O6 C6 C5 111.4(2) . . ?
O6 C6 H6A 109.4 . . ?
O6 C6 H6B 109.4 . . ?
C5 C6 H6A 109.4 . . ?
C5 C6 H6B 109.4 . . ?
H6A C6 H6B 108.0 . . ?
O1 C7 H7A 109.1 . . ?
O1 C7 H7B 109.1 . . ?
O1 C7 C8 112.49(19) . . ?
H7A C7 H7B 107.8 . . ?
C8 C7 H7A 109.1 . . ?
C8 C7 H7B 109.1 . . ?
O2 C8 C7 109.76(18) . . ?
O2 C8 H8 106.9 . . ?
O2 C8 C9 110.38(18) . . ?
C7 C8 H8 106.9 . . ?
C9 C8 C7 115.50(19) . . ?
C9 C8 H8 106.9 . . ?
C10 C9 C8 117.6(2) . . ?
C11 C9 C8 124.7(2) . . ?
C11 C9 C10 117.7(2) . . ?
O7 C10 O8 123.4(2) . . ?
O7 C10 C9 124.6(2) . . ?
O8 C10 C9 112.0(2) . . ?
C9 C11 H11A 120.0 . . ?
C9 C11 H11B 120.0 . . ?
H11A C11 H11B 120.0 . . ?
O8 C12 H12A 109.5 . . ?
O8 C12 H12B 109.5 . . ?
O8 C12 H12C 109.5 . . ?
H12A C12 H12B 109.5 . . ?
H12A C12 H12C 109.5 . . ?
H12B C12 H12C 109.5 . . ?

loop_
_geom_bond_atom_site_label_1
_geom_bond_atom_site_label_2
_geom_bond_distance
_geom_bond_site_symmetry_2
_geom_bond_publ_flag
O1 C1 1.410(3) . ?
O1 C7 1.436(3) . ?
O2 C2 1.436(3) . ?
O2 C8 1.446(3) . ?
O3 H3 0.8200 . ?
O3 C3 1.429(3) . ?
O4 H4 0.8200 . ?
O4 C4 1.421(3) . ?
O5 C1 1.409(3) . ?
O5 C5 1.439(3) . ?
O6 H6 0.8200 . ?
O6 C6 1.429(3) . ?
O7 C10 1.207(3) . ?
O8 C10 1.341(3) . ?
O8 C12 1.454(3) . ?
C1 H1 0.9800 . ?
C1 C2 1.519(3) . ?
C2 H2 0.9800 . ?
C3 C2 1.520(3) . ?
C3 H3A 0.9800 . ?
C3 C4 1.528(3) . ?
C4 H4A 0.9800 . ?
C5 C4 1.535(3) . ?
C5 H5 0.9800 . ?
C5 C6 1.518(3) . ?
C6 H6A 0.9700 . ?
C6 H6B 0.9700 . ?
C7 H7A 0.9700 . ?
C7 H7B 0.9700 . ?
C8 C7 1.526(3) . ?
C8 H8 0.9800 . ?
C8 C9 1.518(3) . ?
C9 C10 1.498(3) . ?
C9 C11 1.330(3) . ?
C11 H11A 0.9300 . ?
C11 H11B 0.9300 . ?
C12 H12A 0.9600 . ?
C12 H12B 0.9600 . ?
C12 H12C 0.9600 . ?

loop_
_geom_torsion_atom_site_label_1
_geom_torsion_atom_site_label_2
_geom_torsion_atom_site_label_3
_geom_torsion_atom_site_label_4
_geom_torsion
_geom_torsion_site_symmetry_1
_geom_torsion_site_symmetry_2
_geom_torsion_site_symmetry_3
_geom_torsion_site_symmetry_4
_geom_torsion_publ_flag
O1 C1 C2 O2 -62.3(2) . . . . ?
O1 C1 C2 C3 178.44(19) . . . . ?
O2 C8 C7 O1 53.2(2) . . . . ?
O2 C8 C9 C10 66.9(2) . . . . ?
O2 C8 C9 C11 -113.2(2) . . . . ?
O3 C3 C2 O2 68.4(2) . . . . ?
O3 C3 C2 C1 -172.10(18) . . . . ?
O3 C3 C4 O4 -66.8(2) . . . . ?
O3 C3 C4 C5 169.62(18) . . . . ?
O5 C1 C2 O2 -178.17(16) . . . . ?
O5 C1 C2 C3 62.5(2) . . . . ?
O5 C5 C4 O4 -175.87(18) . . . . ?
O5 C5 C4 C3 -51.6(3) . . . . ?
O5 C5 C6 O6 -62.0(2) . . . . ?
C1 O1 C7 C8 -58.6(2) . . . . ?
C1 O5 C5 C4 60.1(2) . . . . ?
C1 O5 C5 C6 -177.75(19) . . . . ?
C2 O2 C8 C7 -52.5(2) . . . . ?
C2 O2 C8 C9 75.9(2) . . . . ?
C2 C3 C4 O4 171.55(18) . . . . ?
C2 C3 C4 C5 48.0(2) . . . . ?
C4 C3 C2 O2 -171.92(18) . . . . ?
C4 C3 C2 C1 -52.5(2) . . . . ?
C4 C5 C6 O6 59.9(3) . . . . ?
C5 O5 C1 O1 175.46(18) . . . . ?
C5 O5 C1 C2 -65.9(2) . . . . ?
C6 C5 C4 O4 65.2(2) . . . . ?
C6 C5 C4 C3 -170.56(19) . . . . ?
C7 O1 C1 O5 -178.84(18) . . . . ?
C7 O1 C1 C2 62.3(2) . . . . ?
C7 C8 C9 C10 -167.8(2) . . . . ?
C7 C8 C9 C11 12.0(3) . . . . ?
C8 O2 C2 C1 57.1(2) . . . . ?
C8 O2 C2 C3 176.94(18) . . . . ?
C8 C9 C10 O7 -179.8(2) . . . . ?
C8 C9 C10 O8 0.3(3) . . . . ?
C9 C8 C7 O1 -72.3(2) . . . . ?
C11 C9 C10 O7 0.4(3) . . . . ?
C11 C9 C10 O8 -179.6(2) . . . . ?
C12 O8 C10 O7 0.3(3) . . . . ?
C12 O8 C10 C9 -179.8(2) . . . . ?
